data_7023437
loop_
_publ_author_name
'Blake, Alexander J.'
'Donamar\'ia, Roc\'io'
'Fern\'andez, Eduardo J'
'Lasanta, Tania'
'Lippolis, Vito'
'L\'opez-de-Luzuriaga, Jos\'e M'
'Manso, Elena'
'Monge, Miguel'
'Olmos, M. Elena'

_publ_section_title
;
 Heterometallic gold(I)-thallium(I) compounds with crown thioethers.
;
_journal_issue 32
_journal_name_full 'Dalton transactions (Cambridge, England : 2003)'
_journal_page_first 11559
_journal_page_last 11570
_journal_paper_doi 10.1039/c3dt51334c
_journal_volume 42
_journal_year 2013
_chemical_compound_source 'synthesis as described'
_chemical_formula_moiety 'C36 H24 Au2 F20 S6 Tl2'
_chemical_formula_sum 'C36 H24 Au2 F20 S6 Tl2'
_chemical_formula_weight 1831.58
_chemical_name_common 'RD73 thf/hx'
_chemical_name_systematic
;
 ?
;
_space_group_IT_number 14
_symmetry_cell_setting monoclinic
_symmetry_Int_Tables_number 14
_symmetry_space_group_name_Hall '-P 2ybc'
_symmetry_space_group_name_H-M 'P 1 21/c 1'
_atom_sites_solution_hydrogens geom
_atom_sites_solution_primary direct
_atom_sites_solution_secondary difmap
_audit_conform_dict_location ftp://ftp.iucr.org/pub/cif_core.dic
_audit_conform_dict_name cif_core.dic
_audit_conform_dict_version 2.4
_audit_creation_date 2013-02-13T10:30:30-00:00
_audit_creation_method 'WinGX routine CIF_UPDATE'
_cell_angle_alpha 90
_cell_angle_beta 92.688(2)
_cell_angle_gamma 90
_cell_formula_units_Z 2
_cell_length_a 10.9933(3)
_cell_length_b 11.7372(4)
_cell_length_c 17.4726(6)
_cell_measurement_reflns_used 1724
_cell_measurement_temperature 193(2)
_cell_measurement_theta_max 27.54
_cell_measurement_theta_min 1.85
_cell_measurement_wavelength 0.71073
_cell_volume 2252.02(13)
_computing_cell_refinement 'HKL Scalepack (Otwinowski & Minor 1997)'
_computing_data_collection 'Collect (Bruker AXS BV, 1997-2004)'
_computing_data_reduction 'HKL Denzo and Scalepack (Otwinowski & Minor 1997)'
_computing_molecular_graphics 'Ortep-3 for Windows (Farrugia, 1997)'
_computing_publication_material 'WinGX publication routines (Farrugia, 1999)'
_computing_structure_refinement 'SHELXL-97 (Sheldrick, 2008)'
_diffrn_ambient_temperature 193(2)
_diffrn_detector_area_resol_mean 9
_diffrn_measured_fraction_theta_full 0.996
_diffrn_measured_fraction_theta_max 0.996
_diffrn_measurement_device '95mm CCD camera on \k-goniostat'
_diffrn_measurement_device_type KappaCCD
_diffrn_measurement_method CCD
_diffrn_orient_matrix_type 'by Bruker AXS Collect from scalepack cell'
_diffrn_orient_matrix_UB_11 -0.0746993
_diffrn_orient_matrix_UB_12 -0.0388218
_diffrn_orient_matrix_UB_13 0.0175802
_diffrn_orient_matrix_UB_21 0.0098329
_diffrn_orient_matrix_UB_22 -0.0610803
_diffrn_orient_matrix_UB_23 -0.0391288
_diffrn_orient_matrix_UB_31 0.051148
_diffrn_orient_matrix_UB_32 -0.0449552
_diffrn_orient_matrix_UB_33 0.0379823
_diffrn_radiation_monochromator graphite
_diffrn_radiation_probe x-ray
_diffrn_radiation_type MoK\a
_diffrn_radiation_wavelength 0.71073
_diffrn_reflns_av_R_equivalents 0.0803
_diffrn_reflns_av_unetI/netI 0.0424
_diffrn_reflns_limit_h_max 14
_diffrn_reflns_limit_h_min -14
_diffrn_reflns_limit_k_max 15
_diffrn_reflns_limit_k_min -15
_diffrn_reflns_limit_l_max 22
_diffrn_reflns_limit_l_min -22
_diffrn_reflns_number 29515
_diffrn_reflns_theta_full 27.54
_diffrn_reflns_theta_max 27.54
_diffrn_reflns_theta_min 1.85
_exptl_absorpt_coefficient_mu 14.019
_exptl_absorpt_correction_T_max 0.0578
_exptl_absorpt_correction_T_min 0.0224
_exptl_absorpt_correction_type multi-scan
_exptl_absorpt_process_details
;
        [c.f. r.h. blessing, acta cryst. (1995), a51, 33-38]
;
_exptl_crystal_colour colourless
_exptl_crystal_density_diffrn 2.701
_exptl_crystal_density_method 'not measured'
_exptl_crystal_description block
_exptl_crystal_F_000 1672
_exptl_crystal_size_max 0.45
_exptl_crystal_size_mid 0.3
_exptl_crystal_size_min 0.2
_refine_diff_density_max 1.562
_refine_diff_density_min -2.115
_refine_diff_density_rms 0.251
_refine_ls_extinction_coef 0.00263(16)
_refine_ls_extinction_expression Fc^*^=kFc[1+0.001xFc^2^\l^3^/sin(2\q)]^-1/4^
_refine_ls_extinction_method SHELXL
_refine_ls_goodness_of_fit_ref 1.097
_refine_ls_hydrogen_treatment riding
_refine_ls_matrix_type full
_refine_ls_number_parameters 299
_refine_ls_number_reflns 5174
_refine_ls_number_restraints 97
_refine_ls_restrained_S_all 1.089
_refine_ls_R_factor_all 0.0488
_refine_ls_R_factor_gt 0.0402
_refine_ls_shift/su_max 0
_refine_ls_shift/su_mean 0
_refine_ls_structure_factor_coef Fsqd
_refine_ls_weighting_details 'calc w=1/[\s^2^(Fo^2^)+(0.0643P)^2^+2.1819P] where P=(Fo^2^+2Fc^2^)/3'
_refine_ls_weighting_scheme calc
_refine_ls_wR_factor_gt 0.1042
_refine_ls_wR_factor_ref 0.109
_reflns_number_gt 4437
_reflns_number_total 5174
_reflns_threshold_expression >2\s(I)
_cod_data_source_file c3dt51334c.txt
_cod_data_source_block t86
_cod_depositor_comments
;
The following automatic conversions were performed:

'_symmetry_cell_setting' value 'Monoclinic' changed to 'monoclinic'
according to /home/saulius/struct/CIF-dictionaries/cif_core.dic
dictionary named 'cif_core.dic' version 2.4.2 from 2011-04-26.

Automatic conversion script
Id: cif_fix_values 1891 2012-01-12 08:04:46Z andrius 
;
_cod_original_sg_symbol_H-M P21/c
_cod_database_code 7023437

loop_
_symmetry_equiv_pos_as_xyz
'x, y, z'
'-x, y+1/2, -z+1/2'
'-x, -y, -z'
'x, -y-1/2, z-1/2'

loop_
_atom_site_label
_atom_site_type_symbol
_atom_site_fract_x
_atom_site_fract_y
_atom_site_fract_z
_atom_site_U_iso_or_equiv
_atom_site_adp_type
_atom_site_occupancy
_atom_site_symmetry_multiplicity
_atom_site_calc_flag
_atom_site_refinement_flags
Au Au 0.42740(2) 0.39353(2) 0.041216(16) 0.03047(11) Uani 1 1 d .
Tl Tl 0.22188(2) 0.22991(2) 0.072951(15) 0.03170(11) Uani 1 1 d .
C1 C 0.2974(6) 0.5192(6) 0.0444(3) 0.0306(14) Uani 1 1 d DU
C2 C 0.1998(6) 0.5276(6) -0.0086(4) 0.0351(15) Uani 1 1 d DU
C3 C 0.1162(6) 0.6128(6) -0.0078(4) 0.0360(16) Uani 1 1 d DU
C4 C 0.1256(7) 0.6939(7) 0.0468(4) 0.0402(17) Uani 1 1 d DU
C5 C 0.2179(6) 0.6904(6) 0.1008(4) 0.0353(15) Uani 1 1 d DU
C6 C 0.3012(6) 0.6034(6) 0.0988(4) 0.0319(15) Uani 1 1 d DU
F1 F 0.1851(5) 0.4464(4) -0.0635(3) 0.0500(12) Uani 1 1 d DU
F2 F 0.0243(5) 0.6154(4) -0.0628(3) 0.0545(14) Uani 1 1 d DU
F3 F 0.0418(5) 0.7793(4) 0.0460(4) 0.0586(15) Uani 1 1 d DU
F4 F 0.2281(5) 0.7728(4) 0.1549(3) 0.0538(13) Uani 1 1 d DU
F5 F 0.3921(5) 0.6050(5) 0.1540(3) 0.0548(14) Uani 1 1 d DU
C11 C 0.5513(6) 0.2627(6) 0.0415(4) 0.0305(14) Uani 1 1 d DU
C12 C 0.6464(6) 0.2532(6) 0.0947(4) 0.0333(15) Uani 1 1 d DU
C13 C 0.7306(6) 0.1660(6) 0.0961(5) 0.0412(18) Uani 1 1 d DU
C14 C 0.7212(7) 0.0819(6) 0.0413(4) 0.0415(17) Uani 1 1 d DU
C15 C 0.6290(7) 0.0870(6) -0.0137(5) 0.0408(17) Uani 1 1 d DU
C16 C 0.5454(7) 0.1763(7) -0.0129(4) 0.0364(16) Uani 1 1 d DU
F6 F 0.6612(4) 0.3331(4) 0.1501(3) 0.0495(12) Uani 1 1 d DU
F7 F 0.8209(5) 0.1622(5) 0.1503(4) 0.0697(18) Uani 1 1 d DU
F8 F 0.8024(5) -0.0036(5) 0.0423(4) 0.0646(16) Uani 1 1 d DU
F9 F 0.6187(5) 0.0065(4) -0.0683(3) 0.0580(14) Uani 1 1 d DU
F10 F 0.4531(5) 0.1729(5) -0.0666(3) 0.0566(14) Uani 1 1 d DU
S1 S 0.10044(16) 0.09587(16) 0.20300(12) 0.0328(4) Uani 1 1 d .
S2 S 0.16519(18) 0.38482(16) 0.20744(11) 0.0363(4) Uani 1 1 d .
S3 S 0.40047(15) 0.18643(18) 0.20673(11) 0.0339(4) Uani 1 1 d .
C21 C 0.0549(7) 0.1902(7) 0.2772(5) 0.0384(17) Uani 1 1 d U
H21A H -0.0216 0.1635 0.2961 0.046 Uiso 1 1 calc R
H21B H 0.1154 0.1872 0.3194 0.046 Uiso 1 1 calc R
C22 C 0.0394(7) 0.3145(7) 0.2512(5) 0.0410(18) Uani 1 1 d U
H22A H 0.0189 0.3591 0.2955 0.049 Uiso 1 1 calc R
H22B H -0.0302 0.3177 0.215 0.049 Uiso 1 1 calc R
C23 C 0.2902(7) 0.3730(7) 0.2798(5) 0.0398(18) Uani 1 1 d U
H23A H 0.3069 0.448 0.3012 0.048 Uiso 1 1 calc R
H23B H 0.2643 0.3246 0.3209 0.048 Uiso 1 1 calc R
C24 C 0.4077(7) 0.3249(7) 0.2499(4) 0.0390(17) Uani 1 1 d U
H24A H 0.4679 0.3224 0.2922 0.047 Uiso 1 1 calc R
H24B H 0.4372 0.378 0.2124 0.047 Uiso 1 1 calc R
C25 C 0.3357(7) 0.0982(7) 0.2790(5) 0.0396(18) Uani 1 1 d U
H25A H 0.3992 0.0495 0.3014 0.048 Uiso 1 1 calc R
H25B H 0.3073 0.1469 0.3193 0.048 Uiso 1 1 calc R
C26 C 0.2306(7) 0.0239(7) 0.2493(5) 0.0386(17) Uani 1 1 d U
H26A H 0.2019 -0.0196 0.2921 0.046 Uiso 1 1 calc R
H26B H 0.262 -0.0301 0.2131 0.046 Uiso 1 1 calc R

loop_
_atom_site_aniso_label
_atom_site_aniso_U_11
_atom_site_aniso_U_22
_atom_site_aniso_U_33
_atom_site_aniso_U_23
_atom_site_aniso_U_13
_atom_site_aniso_U_12
Au 0.02616(17) 0.03006(17) 0.03543(17) 0.00149(10) 0.00400(11) 0.00148(10)
Tl 0.02871(17) 0.03217(18) 0.03385(17) -0.00015(10) -0.00265(11) -0.00027(10)
C1 0.020(3) 0.037(4) 0.035(3) 0.002(3) 0.001(2) -0.007(3)
C2 0.036(4) 0.039(4) 0.030(3) 0.005(3) 0.004(3) -0.003(3)
C3 0.029(4) 0.039(4) 0.040(4) 0.009(3) -0.003(3) 0.002(3)
C4 0.034(4) 0.032(4) 0.054(5) 0.006(3) 0.004(3) 0.006(3)
C5 0.028(3) 0.032(4) 0.046(4) -0.007(3) 0.008(3) -0.002(3)
C6 0.027(3) 0.032(4) 0.037(4) -0.002(3) -0.003(3) 0.000(3)
F1 0.055(3) 0.054(3) 0.040(3) -0.011(2) -0.009(2) 0.001(2)
F2 0.047(3) 0.058(3) 0.056(3) 0.005(2) -0.023(2) 0.010(2)
F3 0.049(3) 0.047(3) 0.080(4) 0.003(3) 0.001(3) 0.025(2)
F4 0.053(3) 0.044(3) 0.065(3) -0.021(2) 0.005(3) 0.003(2)
F5 0.044(3) 0.065(3) 0.054(3) -0.020(3) -0.016(2) 0.008(2)
C11 0.023(3) 0.031(4) 0.037(4) 0.001(3) 0.006(3) -0.006(3)
C12 0.025(3) 0.031(4) 0.045(4) -0.007(3) 0.003(3) -0.004(3)
C13 0.028(4) 0.035(4) 0.061(5) -0.007(3) -0.004(3) -0.003(3)
C14 0.038(4) 0.027(4) 0.060(5) 0.000(3) 0.012(3) 0.001(3)
C15 0.044(4) 0.031(4) 0.048(4) -0.009(3) 0.013(3) -0.003(3)
C16 0.040(4) 0.040(4) 0.030(3) -0.003(3) 0.001(3) 0.000(3)
F6 0.039(2) 0.044(3) 0.064(3) -0.024(2) -0.008(2) 0.000(2)
F7 0.040(3) 0.067(4) 0.099(5) -0.015(3) -0.027(3) 0.016(3)
F8 0.048(3) 0.044(3) 0.102(5) -0.011(3) 0.006(3) 0.021(2)
F9 0.071(4) 0.041(3) 0.063(3) -0.023(2) 0.009(3) 0.007(3)
F10 0.063(3) 0.062(3) 0.043(3) -0.012(2) -0.015(2) 0.006(3)
S1 0.0222(8) 0.0307(9) 0.0451(10) 0.0053(8) -0.0014(7) 0.0004(7)
S2 0.0402(10) 0.0299(9) 0.0390(10) 0.0001(7) 0.0045(8) 0.0028(8)
S3 0.0227(8) 0.0443(11) 0.0346(9) 0.0051(8) -0.0007(7) -0.0006(7)
C21 0.029(4) 0.038(4) 0.049(4) 0.011(4) 0.013(3) 0.004(3)
C22 0.032(4) 0.037(4) 0.055(5) 0.005(4) 0.015(3) 0.006(3)
C23 0.042(4) 0.039(4) 0.038(4) -0.007(3) -0.008(3) -0.008(3)
C24 0.032(4) 0.049(5) 0.035(4) -0.001(3) -0.006(3) -0.010(3)
C25 0.030(4) 0.040(4) 0.048(5) 0.015(3) -0.009(3) 0.003(3)
C26 0.032(4) 0.032(4) 0.052(5) 0.008(3) 0.002(3) 0.005(3)

loop_
_atom_type_symbol
_atom_type_description
_atom_type_scat_dispersion_real
_atom_type_scat_dispersion_imag
_atom_type_scat_source
C C 0.0033 0.0016 'International Tables Vol C Tables 4.2.6.8 and 6.1.1.4'
H H 0 0 'International Tables Vol C Tables 4.2.6.8 and 6.1.1.4'
Au Au -2.0133 8.8022 'International Tables Vol C Tables 4.2.6.8 and 6.1.1.4'
F F 0.0171 0.0103 'International Tables Vol C Tables 4.2.6.8 and 6.1.1.4'
S S 0.1246 0.1234 'International Tables Vol C Tables 4.2.6.8 and 6.1.1.4'
Tl Tl -2.8358 9.6688 'International Tables Vol C Tables 4.2.6.8 and 6.1.1.4'

loop_
_geom_angle_atom_site_label_1
_geom_angle_atom_site_label_2
_geom_angle_atom_site_label_3
_geom_angle
_geom_angle_site_symmetry_3
C11 Au C1 176.9(3) .
C11 Au Tl 91.48(17) .
C1 Au Tl 85.68(17) .
C11 Au Au 103.36(18) 3_665
C1 Au Au 79.69(18) 3_665
Tl Au Au 158.410(14) 3_665
S3 Tl Au 77.66(4) .
S3 Tl S2 69.81(5) .
Au Tl S2 86.82(4) .
S3 Tl S1 68.65(5) .
Au Tl S1 143.20(4) .
S2 Tl S1 68.29(5) .
C6 C1 C2 114.2(7) .
C6 C1 Au 122.5(5) .
C2 C1 Au 123.4(5) .
F1 C2 C3 117.7(6) .
F1 C2 C1 119.0(6) .
C3 C2 C1 123.2(7) .
C4 C3 C2 119.8(6) .
C4 C3 F2 120.9(7) .
C2 C3 F2 119.3(7) .
C3 C4 C5 120.1(7) .
C3 C4 F3 118.9(6) .
C5 C4 F3 121.0(7) .
F4 C5 C4 120.0(7) .
F4 C5 C6 121.1(6) .
C4 C5 C6 118.9(7) .
F5 C6 C1 120.1(6) .
F5 C6 C5 116.2(6) .
C1 C6 C5 123.7(6) .
C12 C11 C16 114.5(7) .
C12 C11 Au 123.2(5) .
C16 C11 Au 122.3(5) .
F6 C12 C11 119.4(6) .
F6 C12 C13 116.3(6) .
C11 C12 C13 124.3(7) .
F7 C13 C14 119.8(7) .
F7 C13 C12 120.9(7) .
C14 C13 C12 119.4(7) .
F8 C14 C15 120.9(7) .
F8 C14 C13 119.9(7) .
C15 C14 C13 119.2(7) .
F9 C15 C14 120.3(7) .
F9 C15 C16 120.1(7) .
C14 C15 C16 119.6(7) .
F10 C16 C11 120.4(6) .
F10 C16 C15 116.5(6) .
C11 C16 C15 123.1(7) .
C21 S1 C26 101.9(4) .
C21 S1 Tl 111.0(3) .
C26 S1 Tl 101.8(3) .
C22 S2 C23 103.8(4) .
C22 S2 Tl 103.9(3) .
C23 S2 Tl 108.2(3) .
C24 S3 C25 103.7(4) .
C24 S3 Tl 100.7(3) .
C25 S3 Tl 112.0(2) .
C22 C21 S1 113.8(6) .
C22 C21 H21A 108.8 .
S1 C21 H21A 108.8 .
C22 C21 H21B 108.8 .
S1 C21 H21B 108.8 .
H21A C21 H21B 107.7 .
C21 C22 S2 118.8(5) .
C21 C22 H22A 107.6 .
S2 C22 H22A 107.6 .
C21 C22 H22B 107.6 .
S2 C22 H22B 107.6 .
H22A C22 H22B 107 .
C24 C23 S2 114.4(5) .
C24 C23 H23A 108.7 .
S2 C23 H23A 108.7 .
C24 C23 H23B 108.7 .
S2 C23 H23B 108.7 .
H23A C23 H23B 107.6 .
C23 C24 S3 117.3(5) .
C23 C24 H24A 108 .
S3 C24 H24A 108 .
C23 C24 H24B 108 .
S3 C24 H24B 108 .
H24A C24 H24B 107.2 .
C26 C25 S3 114.1(6) .
C26 C25 H25A 108.7 .
S3 C25 H25A 108.7 .
C26 C25 H25B 108.7 .
S3 C25 H25B 108.7 .
H25A C25 H25B 107.6 .
C25 C26 S1 117.1(5) .
C25 C26 H26A 108 .
S1 C26 H26A 108 .
C25 C26 H26B 108 .
S1 C26 H26B 108 .
H26A C26 H26B 107.3 .

loop_
_geom_bond_atom_site_label_1
_geom_bond_atom_site_label_2
_geom_bond_distance
_geom_bond_site_symmetry_2
Au C11 2.052(7) .
Au C1 2.056(7) .
Au Tl 3.0360(4) .
Au Au 3.3294(6) 3_665
Tl S3 3.0246(17) .
Tl S2 3.058(2) .
Tl S1 3.1154(19) .
C1 C6 1.370(9) .
C1 C2 1.386(8) .
C2 F1 1.357(8) .
C2 C3 1.360(10) .
C3 C4 1.348(10) .
C3 F2 1.361(8) .
C4 C5 1.354(9) .
C4 F3 1.361(9) .
C5 F4 1.353(8) .
C5 C6 1.373(9) .
C6 F5 1.356(7) .
C11 C12 1.370(9) .
C11 C16 1.390(9) .
C12 F6 1.353(8) .
C12 C13 1.379(10) .
C13 F7 1.339(8) .
C13 C14 1.376(9) .
C14 F8 1.343(9) .
C14 C15 1.365(10) .
C15 F9 1.344(8) .
C15 C16 1.394(10) .
C16 F10 1.350(8) .
S1 C21 1.793(9) .
S1 C26 1.819(7) .
S2 C22 1.810(8) .
S2 C23 1.828(8) .
S3 C24 1.792(8) .
S3 C25 1.805(8) .
C21 C22 1.535(11) .
C21 H21A 0.97 .
C21 H21B 0.97 .
C22 H22A 0.97 .
C22 H22B 0.97 .
C23 C24 1.524(11) .
C23 H23A 0.97 .
C23 H23B 0.97 .
C24 H24A 0.97 .
C24 H24B 0.97 .
C25 C26 1.519(11) .
C25 H25A 0.97 .
C25 H25B 0.97 .
C26 H26A 0.97 .
C26 H26B 0.97 .
